data_7201444
loop_
_publ_author_name
'Lee, Kwang-Ming'
'Chen, Jack C. C.'
'Huang, Chao-June'
'Lin, Ivan J. B.'

_publ_section_title
;
 Anion-controlled assemble of C--H&#x22EF;X hydrogen bonded helical
 tubes or catemers by crescent imidazolium salts
;
_journal_issue 12
_journal_name_full CrystEngComm
_journal_page_first 2804
_journal_paper_doi 10.1039/b911665f
_journal_volume 11
_journal_year 2009
_chemical_formula_sum 'C9 H10 B F4 N5 O'
_chemical_formula_weight 291.03
_chemical_name_systematic
;
?
;
_space_group_IT_number 14
_symmetry_cell_setting monoclinic
_symmetry_space_group_name_Hall '-P 2ybc'
_symmetry_space_group_name_H-M 'P 1 21/c 1'
_atom_sites_solution_hydrogens geom
_atom_sites_solution_primary direct
_atom_sites_solution_secondary difmap
_audit_creation_method SHELXL-97
_cell_angle_alpha 90.00
_cell_angle_beta 112.159(2)
_cell_angle_gamma 90.00
_cell_formula_units_Z 4
_cell_length_a 15.0019(17)
_cell_length_b 5.3086(6)
_cell_length_c 15.7979(17)
_cell_measurement_reflns_used 2192
_cell_measurement_temperature 100(2)
_cell_measurement_theta_max 27.87
_cell_measurement_theta_min 2.61
_cell_volume 1165.2(2)
_computing_cell_refinement 'Bruker SMART'
_computing_data_collection 'Bruker SMART'
_computing_data_reduction 'Bruker SAINT'
_computing_molecular_graphics 'Bruker SHELXTL'
_computing_publication_material 'Bruker SHELXTL'
_computing_structure_refinement 'SHELXL-97 (Sheldrick, 1997)'
_computing_structure_solution 'SHELXS-97 (Sheldrick, 1990)'
_diffrn_ambient_temperature 100(2)
_diffrn_measured_fraction_theta_full 0.996
_diffrn_measured_fraction_theta_max 0.996
_diffrn_measurement_device_type 'CCD area detector'
_diffrn_measurement_method 'phi and omega scans'
_diffrn_radiation_monochromator graphite
_diffrn_radiation_source 'fine-focus sealed tube'
_diffrn_radiation_type MoK\a
_diffrn_radiation_wavelength 0.71073
_diffrn_reflns_av_R_equivalents 0.0390
_diffrn_reflns_av_sigmaI/netI 0.0479
_diffrn_reflns_limit_h_max 19
_diffrn_reflns_limit_h_min -19
_diffrn_reflns_limit_k_max 7
_diffrn_reflns_limit_k_min -6
_diffrn_reflns_limit_l_max 20
_diffrn_reflns_limit_l_min -21
_diffrn_reflns_number 8149
_diffrn_reflns_theta_full 28.28
_diffrn_reflns_theta_max 28.28
_diffrn_reflns_theta_min 1.47
_exptl_absorpt_coefficient_mu 0.155
_exptl_absorpt_correction_T_max 0.96853
_exptl_absorpt_correction_T_min 0.80859
_exptl_absorpt_correction_type empirical
_exptl_crystal_colour Colorless
_exptl_crystal_density_diffrn 1.659
_exptl_crystal_density_meas ?
_exptl_crystal_density_method .
_exptl_crystal_description Columnar
_exptl_crystal_F_000 592
_exptl_crystal_size_max 0.40
_exptl_crystal_size_mid 0.20
_exptl_crystal_size_min 0.10
_refine_diff_density_max 0.306
_refine_diff_density_min -0.246
_refine_diff_density_rms 0.056
_refine_ls_extinction_method none
_refine_ls_goodness_of_fit_ref 0.976
_refine_ls_hydrogen_treatment constr
_refine_ls_matrix_type full
_refine_ls_number_parameters 181
_refine_ls_number_reflns 2870
_refine_ls_number_restraints 0
_refine_ls_restrained_S_all 0.976
_refine_ls_R_factor_all 0.0600
_refine_ls_R_factor_gt 0.0433
_refine_ls_shift/su_max 0.000
_refine_ls_shift/su_mean 0.000
_refine_ls_structure_factor_coef Fsqd
_refine_ls_weighting_details 'calc w=1/[\s^2^(Fo^2^)+(0.0509P)^2^+0.0000P] where P=(Fo^2^+2Fc^2^)/3'
_refine_ls_weighting_scheme calc
_refine_ls_wR_factor_gt 0.0943
_refine_ls_wR_factor_ref 0.1008
_reflns_number_gt 2235
_reflns_number_total 2870
_reflns_threshold_expression >2sigma(I)
_cod_data_source_file b911665f.txt
_cod_data_source_block 4
_cod_depositor_comments
;
The following automatic conversions were performed:
'_symmetry_cell_setting' value 'Monoclinic' changed to 'monoclinic'
according to '/home/saulius/struct/CIF-dictionaries/cif_core.dic'
dictionary named 'cif_core.dic' version 2.4.1 from 2010-06-29.

Automatic conversion script
Id: cif_fix_enum 1527 2010-12-29 10:47:43Z saulius 
;
_cod_original_sg_symbol_H-M P2(1)/c
_cod_database_code 7201444

loop_
_symmetry_equiv_pos_as_xyz
'x, y, z'
'-x, y+1/2, -z+1/2'
'-x, -y, -z'
'x, -y-1/2, z-1/2'

loop_
_atom_site_label
_atom_site_type_symbol
_atom_site_fract_x
_atom_site_fract_y
_atom_site_fract_z
_atom_site_U_iso_or_equiv
_atom_site_adp_type
_atom_site_occupancy
_atom_site_symmetry_multiplicity
_atom_site_calc_flag
_atom_site_refinement_flags
_atom_site_disorder_assembly
_atom_site_disorder_group
F1 F 0.28961(7) 0.06646(17) 0.41459(7) 0.0290(3) Uani 1 1 d . . .
F2 F 0.37376(6) 0.42615(18) 0.41916(7) 0.0272(3) Uani 1 1 d . . .
F3 F 0.24997(7) 0.42358(18) 0.47015(6) 0.0275(3) Uani 1 1 d . . .
F4 F 0.21915(7) 0.3874(2) 0.31844(6) 0.0324(3) Uani 1 1 d . . .
O1 O -0.43784(8) -0.2112(2) 0.31990(8) 0.0241(3) Uani 1 1 d . . .
N3 N -0.06603(9) -0.1967(2) 0.41519(8) 0.0165(3) Uani 1 1 d . . .
N4 N -0.04049(9) 0.1515(2) 0.33072(9) 0.0176(3) Uani 1 1 d . . .
N1 N -0.18078(8) 0.1236(2) 0.35773(8) 0.0138(3) Uani 1 1 d . . .
N2 N -0.31682(9) 0.1986(2) 0.36913(8) 0.0149(3) Uani 1 1 d . . .
N5 N -0.53185(9) -0.0674(3) 0.39216(9) 0.0199(3) Uani 1 1 d . . .
H9 H -0.5694 -0.2010 0.3778 0.024 Uiso 1 1 calc R . .
H10 H -0.5430 0.0547 0.4245 0.024 Uiso 1 1 calc R . .
B1 B 0.28289(12) 0.3273(3) 0.40527(12) 0.0177(4) Uani 1 1 d . . .
C7 C 0.02047(11) -0.2874(3) 0.42274(10) 0.0184(3) Uani 1 1 d . . .
H6 H 0.0424 -0.4402 0.4552 0.022 Uiso 1 1 calc R . .
C6 C 0.07870(11) -0.1679(3) 0.38535(10) 0.0193(3) Uani 1 1 d . . .
H5 H 0.1392 -0.2359 0.3907 0.023 Uiso 1 1 calc R . .
C5 C 0.04481(11) 0.0549(3) 0.33987(10) 0.0192(3) Uani 1 1 d . . .
H4 H 0.0836 0.1430 0.3141 0.023 Uiso 1 1 calc R . .
C4 C -0.08972(10) 0.0157(3) 0.36865(10) 0.0143(3) Uani 1 1 d . . .
C2 C -0.21871(11) 0.3357(3) 0.30576(10) 0.0171(3) Uani 1 1 d . . .
H2 H -0.1903 0.4303 0.2714 0.021 Uiso 1 1 calc R . .
C3 C -0.30307(11) 0.3818(3) 0.31328(10) 0.0171(3) Uani 1 1 d . . .
H3 H -0.3458 0.5163 0.2852 0.020 Uiso 1 1 calc R . .
C1 C -0.24230(10) 0.0421(3) 0.39540(10) 0.0150(3) Uani 1 1 d . . .
H1 H -0.2340 -0.1010 0.4337 0.018 Uiso 1 1 calc R . .
C8 C -0.39984(11) 0.1897(3) 0.39637(11) 0.0174(3) Uani 1 1 d . . .
H7 H -0.4418 0.3367 0.3701 0.021 Uiso 1 1 calc R . .
H8 H -0.3771 0.2015 0.4638 0.021 Uiso 1 1 calc R . .
C9 C -0.45798(10) -0.0501(3) 0.36487(10) 0.0156(3) Uani 1 1 d . . .

loop_
_atom_site_aniso_label
_atom_site_aniso_U_11
_atom_site_aniso_U_22
_atom_site_aniso_U_33
_atom_site_aniso_U_23
_atom_site_aniso_U_13
_atom_site_aniso_U_12
F1 0.0265(5) 0.0183(5) 0.0483(7) 0.0020(4) 0.0212(5) 0.0017(4)
F2 0.0172(5) 0.0255(6) 0.0400(6) -0.0024(4) 0.0121(4) -0.0049(4)
F3 0.0285(6) 0.0297(6) 0.0289(5) -0.0040(4) 0.0162(4) 0.0019(4)
F4 0.0259(6) 0.0450(7) 0.0223(5) 0.0105(5) 0.0047(4) -0.0040(5)
O1 0.0222(6) 0.0189(6) 0.0361(7) -0.0073(5) 0.0165(5) -0.0007(5)
N3 0.0151(6) 0.0159(7) 0.0179(6) -0.0013(5) 0.0057(5) -0.0002(5)
N4 0.0153(7) 0.0188(7) 0.0197(7) 0.0001(5) 0.0075(5) -0.0012(5)
N1 0.0122(6) 0.0157(7) 0.0133(6) -0.0001(5) 0.0048(5) 0.0003(5)
N2 0.0137(6) 0.0162(7) 0.0162(6) -0.0019(5) 0.0070(5) 0.0003(5)
N5 0.0161(7) 0.0227(8) 0.0234(7) -0.0047(6) 0.0102(6) -0.0033(5)
B1 0.0143(8) 0.0173(9) 0.0220(9) 0.0013(7) 0.0073(7) 0.0004(7)
C7 0.0170(8) 0.0175(8) 0.0191(8) -0.0029(6) 0.0047(6) 0.0011(6)
C6 0.0131(8) 0.0231(9) 0.0218(8) -0.0053(7) 0.0067(6) 0.0015(6)
C5 0.0137(8) 0.0246(9) 0.0210(8) -0.0013(7) 0.0085(6) -0.0022(6)
C4 0.0112(7) 0.0157(8) 0.0154(7) -0.0042(6) 0.0043(6) -0.0011(6)
C2 0.0184(8) 0.0166(8) 0.0171(8) 0.0037(6) 0.0075(6) 0.0020(6)
C3 0.0178(8) 0.0162(8) 0.0164(7) 0.0023(6) 0.0055(6) 0.0026(6)
C1 0.0143(7) 0.0151(8) 0.0164(7) -0.0021(6) 0.0068(6) -0.0015(6)
C8 0.0147(8) 0.0189(8) 0.0227(8) -0.0017(6) 0.0115(6) 0.0004(6)
C9 0.0120(7) 0.0171(8) 0.0162(7) 0.0022(6) 0.0036(6) 0.0037(6)

loop_
_atom_type_symbol
_atom_type_description
_atom_type_scat_dispersion_real
_atom_type_scat_dispersion_imag
_atom_type_scat_source
C C 0.0033 0.0016 'International Tables Vol C Tables 4.2.6.8 and 6.1.1.4'
H H 0.0000 0.0000 'International Tables Vol C Tables 4.2.6.8 and 6.1.1.4'
B B 0.0013 0.0007 'International Tables Vol C Tables 4.2.6.8 and 6.1.1.4'
N N 0.0061 0.0033 'International Tables Vol C Tables 4.2.6.8 and 6.1.1.4'
O O 0.0106 0.0060 'International Tables Vol C Tables 4.2.6.8 and 6.1.1.4'
F F 0.0171 0.0103 'International Tables Vol C Tables 4.2.6.8 and 6.1.1.4'

loop_
_geom_angle_atom_site_label_1
_geom_angle_atom_site_label_2
_geom_angle_atom_site_label_3
_geom_angle
_geom_angle_site_symmetry_1
_geom_angle_site_symmetry_3
_geom_angle_publ_flag
C4 N3 C7 113.77(13) . . ?
C4 N4 C5 114.62(14) . . ?
C1 N1 C2 109.10(13) . . ?
C1 N1 C4 126.98(13) . . ?
C2 N1 C4 123.91(13) . . ?
C1 N2 C3 109.23(12) . . ?
C1 N2 C8 126.69(13) . . ?
C3 N2 C8 124.04(12) . . ?
C9 N5 H9 120.0 . . ?
C9 N5 H10 120.0 . . ?
H9 N5 H10 120.0 . . ?
F4 B1 F3 109.97(13) . . ?
F4 B1 F1 109.26(14) . . ?
F3 B1 F1 108.60(14) . . ?
F4 B1 F2 109.75(14) . . ?
F3 B1 F2 110.02(13) . . ?
F1 B1 F2 109.21(13) . . ?
N3 C7 C6 122.84(15) . . ?
N3 C7 H6 118.6 . . ?
C6 C7 H6 118.6 . . ?
C5 C6 C7 116.69(14) . . ?
C5 C6 H5 121.7 . . ?
C7 C6 H5 121.7 . . ?
N4 C5 C6 122.45(14) . . ?
N4 C5 H4 118.8 . . ?
C6 C5 H4 118.8 . . ?
N3 C4 N4 129.61(14) . . ?
N3 C4 N1 116.98(13) . . ?
N4 C4 N1 113.40(13) . . ?
C3 C2 N1 106.70(13) . . ?
C3 C2 H2 126.6 . . ?
N1 C2 H2 126.6 . . ?
C2 C3 N2 107.62(13) . . ?
C2 C3 H3 126.2 . . ?
N2 C3 H3 126.2 . . ?
N2 C1 N1 107.35(13) . . ?
N2 C1 H1 126.3 . . ?
N1 C1 H1 126.3 . . ?
N2 C8 C9 112.23(12) . . ?
N2 C8 H7 109.2 . . ?
C9 C8 H7 109.2 . . ?
N2 C8 H8 109.2 . . ?
C9 C8 H8 109.2 . . ?
H7 C8 H8 107.9 . . ?
O1 C9 N5 123.90(14) . . ?
O1 C9 C8 122.75(14) . . ?
N5 C9 C8 113.35(13) . . ?

loop_
_geom_bond_atom_site_label_1
_geom_bond_atom_site_label_2
_geom_bond_distance
_geom_bond_site_symmetry_2
_geom_bond_publ_flag
F1 B1 1.392(2) . ?
F2 B1 1.399(2) . ?
F3 B1 1.392(2) . ?
F4 B1 1.381(2) . ?
O1 C9 1.2203(18) . ?
N3 C4 1.320(2) . ?
N3 C7 1.3466(19) . ?
N4 C4 1.3259(19) . ?
N4 C5 1.3350(19) . ?
N1 C1 1.3444(18) . ?
N1 C2 1.3831(19) . ?
N1 C4 1.4304(18) . ?
N2 C1 1.3275(19) . ?
N2 C3 1.3798(19) . ?
N2 C8 1.4638(18) . ?
N5 C9 1.3352(19) . ?
N5 H9 0.8800 . ?
N5 H10 0.8800 . ?
C7 C6 1.380(2) . ?
C7 H6 0.9500 . ?
C6 C5 1.378(2) . ?
C6 H5 0.9500 . ?
C5 H4 0.9500 . ?
C2 C3 1.338(2) . ?
C2 H2 0.9500 . ?
C3 H3 0.9500 . ?
C1 H1 0.9500 . ?
C8 C9 1.517(2) . ?
C8 H7 0.9900 . ?
C8 H8 0.9900 . ?
